data_2203523
loop_
_publ_author_name
'Huo, Fangjun'
'Yin, Caixia'
'Guo, Wei'
'Xia, Chizhong'

_publ_section_title
;
 2-[Hydroxy(4-nitrophenyl)methyl]cyclopent-2-en-1-one
;
_journal_issue 4
_journal_name_full 'Acta Crystallographica Section E'
_journal_page_first o486
_journal_page_last o487
_journal_paper_doi 10.1107/S1600536804004465
_journal_volume 60
_journal_year 2004
_chemical_formula_iupac 'C12 H11 N O4'
_chemical_formula_moiety 'C12 H11 N O4'
_chemical_formula_sum 'C12 H11 N O4'
_chemical_formula_weight 233.22
_chemical_melting_point 409
_chemical_name_common
;
2-[Hydroxy(4-nitrophenyl)methyl]-cyclopent-2-en-1-one
;
_chemical_name_systematic
;
2-[Hydroxy(4-nitrophenyl)methyl]-cyclopent-2-en-1-one
;
_space_group_IT_number 14
_symmetry_cell_setting monoclinic
_symmetry_space_group_name_Hall '-P 2ybc'
_symmetry_space_group_name_H-M 'P 1 21/c 1'
_atom_sites_solution_hydrogens geom
_atom_sites_solution_primary direct
_atom_sites_solution_secondary difmap
_audit_creation_method SHELXL-97
_cell_angle_alpha 90.00
_cell_angle_beta 95.479(4)
_cell_angle_gamma 90.00
_cell_formula_units_Z 4
_cell_length_a 12.746(4)
_cell_length_b 11.657(4)
_cell_length_c 7.250(2)
_cell_measurement_reflns_used 5880
_cell_measurement_temperature 183(2)
_cell_measurement_theta_max 21.2
_cell_measurement_theta_min 2.37
_cell_volume 1072.3(6)
_computing_cell_refinement SMART
_computing_data_collection 'SMART (Bruker,2000)'
_computing_data_reduction 'SAINT and SHELXTL (Bruker,2000)'
_computing_molecular_graphics SHELXTL
_computing_publication_material SHELXTL
_computing_structure_refinement 'SHELXL97 (Sheldrick, 1997)'
_computing_structure_solution 'SHELXS97 (Sheldrick, 1997)'
_diffrn_ambient_temperature 183(2)
_diffrn_detector_area_resol_mean '100x100 microns'
_diffrn_measured_fraction_theta_full 0.997
_diffrn_measured_fraction_theta_max 0.997
_diffrn_measurement_device_type 'Bruker SMART CCD area-detector'
_diffrn_measurement_method \w
_diffrn_radiation_monochromator graphite
_diffrn_radiation_source 'fine-focus sealed tube'
_diffrn_radiation_type MoK\a
_diffrn_radiation_wavelength 0.71073
_diffrn_reflns_av_R_equivalents 0.0333
_diffrn_reflns_av_sigmaI/netI 0.0553
_diffrn_reflns_limit_h_max 14
_diffrn_reflns_limit_h_min -15
_diffrn_reflns_limit_k_max 13
_diffrn_reflns_limit_k_min -13
_diffrn_reflns_limit_l_max 8
_diffrn_reflns_limit_l_min -8
_diffrn_reflns_number 4315
_diffrn_reflns_theta_full 25.01
_diffrn_reflns_theta_max 25.01
_diffrn_reflns_theta_min 1.61
_diffrn_standards_decay_% 2.42
_diffrn_standards_interval_count 0
_diffrn_standards_interval_time 0
_diffrn_standards_number 0
_exptl_absorpt_coefficient_mu 0.110
_exptl_absorpt_correction_T_max 0.9891
_exptl_absorpt_correction_T_min 0.9784
_exptl_absorpt_correction_type multi-scan
_exptl_absorpt_process_details '(SADABS; Sheldrick,1996)'
_exptl_crystal_colour yellow
_exptl_crystal_density_diffrn 1.445
_exptl_crystal_density_method 'not measured'
_exptl_crystal_description block
_exptl_crystal_F_000 488
_exptl_crystal_size_max 0.20
_exptl_crystal_size_mid 0.20
_exptl_crystal_size_min 0.10
_refine_diff_density_max 0.685
_refine_diff_density_min -0.197
_refine_ls_extinction_method none
_refine_ls_goodness_of_fit_ref 1.109
_refine_ls_hydrogen_treatment constr
_refine_ls_matrix_type full
_refine_ls_number_parameters 155
_refine_ls_number_reflns 1885
_refine_ls_number_restraints 0
_refine_ls_restrained_S_all 1.109
_refine_ls_R_factor_all 0.0972
_refine_ls_R_factor_gt 0.0694
_refine_ls_shift/su_max 0.000
_refine_ls_shift/su_mean 0.000
_refine_ls_structure_factor_coef Fsqd
_refine_ls_weighting_details 'calc w=1/[\s^2^(Fo^2^)+(0.0805P)^2^] where P=(Fo^2^+2Fc^2^)/3'
_refine_ls_weighting_scheme calc
_refine_ls_wR_factor_gt 0.1566
_refine_ls_wR_factor_ref 0.1708
_reflns_number_gt 1379
_reflns_number_total 1885
_reflns_threshold_expression I>2\s(I)
_cod_data_source_file ww6165.cif
_cod_data_source_block I
_cod_depositor_comments
;
The following automatic conversions were performed:
'_symmetry_cell_setting' value 'Monoclinic' changed to 'monoclinic'
according to '/home/saulius/struct/CIF-dictionaries/cif_core.dic'
dictionary named 'cif_core.dic' version 2.4.1 from 2010-06-29.

Automatic conversion script
Id: cif_fix_enum 1527 2010-12-29 10:47:43Z saulius 

The following automatic conversions were performed:

'_symmetry_cell_setting' value 'Monoclinic' changed to 'monoclinic'
according to /home/saulius/struct/CIF-dictionaries/cif_core.dic
dictionary named 'cif_core.dic' version 2.4.1 from 2010-06-29.

Automatic conversion script
Id: cif_fix_values 1715 2011-07-08 13:25:40Z adriana 
;
_cod_original_cell_volume 1072.2(6)
_cod_original_sg_symbol_H-M 'P 21/c'
_cod_database_code 2203523
_cod_database_fobs_code 2203523

loop_
_symmetry_equiv_pos_as_xyz
'x, y, z'
'-x, y+1/2, -z+1/2'
'-x, -y, -z'
'x, -y-1/2, z-1/2'

loop_
_atom_site_label
_atom_site_fract_x
_atom_site_fract_y
_atom_site_fract_z
_atom_site_U_iso_or_equiv
_atom_site_adp_type
_atom_site_calc_flag
_atom_site_refinement_flags
_atom_site_occupancy
_atom_site_type_symbol
O1 0.61859(19) -0.04164(19) 1.0523(3) 0.0460(7) Uani d . 1 O
H1 0.5869 -0.0039 1.1286 0.069 Uiso calc R 1 H
O2 0.46854(17) -0.0920(2) 0.6870(3) 0.0467(7) Uani d . 1 O
O3 1.0076(2) 0.3986(2) 1.1147(4) 0.0679(9) Uani d . 1 O
O4 1.08198(18) 0.2501(2) 1.2363(3) 0.0568(8) Uani d . 1 O
N 1.0091(2) 0.2973(3) 1.1467(4) 0.0392(7) Uani d . 1 N
C1 0.5601(3) -0.1017(3) 0.6488(4) 0.0342(8) Uani d . 1 C
C2 0.6522(2) -0.0430(3) 0.7399(4) 0.0294(7) Uani d . 1 C
C3 0.7351(3) -0.0700(3) 0.6512(5) 0.0394(9) Uani d . 1 C
H3 0.8039 -0.0412 0.6860 0.047 Uiso calc R 1 H
C4 0.7107(3) -0.1495(3) 0.4924(5) 0.0477(10) Uani d . 1 C
H4B 0.7528 -0.2207 0.5089 0.072 Uiso calc R 1 H
H4A 0.7249 -0.1127 0.3742 0.072 Uiso calc R 1 H
C5 0.5943(2) -0.1744(3) 0.4957(4) 0.0388(9) Uani d . 1 C
H5B 0.5550 -0.1537 0.3760 0.058 Uiso calc R 1 H
H5A 0.5825 -0.2567 0.5206 0.058 Uiso calc R 1 H
C6 0.6442(2) 0.0320(3) 0.9060(4) 0.0326(8) Uani d . 1 C
H6 0.5842 0.0865 0.8772 0.049 Uiso calc R 1 H
C7 0.7421(2) 0.1014(3) 0.9632(4) 0.0298(7) Uani d . 1 C
C8 0.8318(2) 0.0493(3) 1.0491(4) 0.0336(8) Uani d . 1 C
H8 0.8322 -0.0313 1.0686 0.040 Uiso calc R 1 H
C9 0.9201(2) 0.1123(3) 1.1065(4) 0.0339(8) Uani d . 1 C
H9 0.9813 0.0763 1.1652 0.041 Uiso calc R 1 H
C10 0.9174(2) 0.2287(3) 1.0768(4) 0.0310(7) Uani d . 1 C
C11 0.8300(2) 0.2843(3) 0.9913(4) 0.0337(8) Uani d . 1 C
H11 0.8305 0.3648 0.9713 0.040 Uiso calc R 1 H
C12 0.7418(2) 0.2190(3) 0.9358(4) 0.0307(7) Uani d . 1 C
H12 0.6804 0.2553 0.8782 0.037 Uiso calc R 1 H

loop_
_atom_site_aniso_label
_atom_site_aniso_U_11
_atom_site_aniso_U_22
_atom_site_aniso_U_33
_atom_site_aniso_U_12
_atom_site_aniso_U_13
_atom_site_aniso_U_23
O1 0.0482(15) 0.0453(15) 0.0457(15) -0.0045(12) 0.0106(11) 0.0019(12)
O2 0.0354(14) 0.0536(16) 0.0513(15) -0.0083(12) 0.0050(11) -0.0138(13)
O3 0.077(2) 0.0379(16) 0.084(2) -0.0200(15) -0.0170(16) -0.0022(15)
O4 0.0377(14) 0.0641(19) 0.0655(18) -0.0100(13) -0.0114(12) 0.0124(15)
N 0.0449(18) 0.0365(18) 0.0361(16) -0.0105(14) 0.0040(13) -0.0015(14)
C1 0.0376(19) 0.0291(18) 0.0362(19) 0.0024(15) 0.0043(15) 0.0055(15)
C2 0.0293(17) 0.0283(18) 0.0302(17) 0.0024(14) 0.0010(14) 0.0043(14)
C3 0.0357(19) 0.045(2) 0.0376(19) -0.0008(16) 0.0019(15) 0.0008(16)
C4 0.047(2) 0.054(2) 0.043(2) 0.0100(18) 0.0051(17) -0.0060(18)
C5 0.050(2) 0.0304(19) 0.0351(18) 0.0033(16) 0.0019(15) -0.0036(15)
C6 0.0309(18) 0.0333(19) 0.0338(18) -0.0017(14) 0.0032(14) 0.0034(15)
C7 0.0323(17) 0.0304(18) 0.0271(16) 0.0008(14) 0.0041(13) -0.0005(14)
C8 0.0365(19) 0.0226(17) 0.0416(19) 0.0034(14) 0.0036(15) 0.0018(14)
C9 0.0310(17) 0.035(2) 0.0358(18) 0.0043(15) 0.0023(14) 0.0015(15)
C10 0.0344(18) 0.0323(19) 0.0270(16) -0.0040(15) 0.0065(14) -0.0020(14)
C11 0.049(2) 0.0254(17) 0.0281(16) 0.0007(16) 0.0102(15) 0.0016(14)
C12 0.0314(17) 0.0325(18) 0.0281(16) 0.0087(14) 0.0018(13) 0.0002(14)

loop_
_atom_type_symbol
_atom_type_description
_atom_type_scat_dispersion_real
_atom_type_scat_dispersion_imag
_atom_type_scat_source
C C 0.0033 0.0016 'International Tables Vol C Tables 4.2.6.8 and 6.1.1.4'
H H 0.0000 0.0000 'International Tables Vol C Tables 4.2.6.8 and 6.1.1.4'
N N 0.0061 0.0033 'International Tables Vol C Tables 4.2.6.8 and 6.1.1.4'
O O 0.0106 0.0060 'International Tables Vol C Tables 4.2.6.8 and 6.1.1.4'

loop_
_geom_angle_atom_site_label_1
_geom_angle_atom_site_label_2
_geom_angle_atom_site_label_3
_geom_angle
_geom_angle_publ_flag
C3 C2 C6 130.2(3) y
O2 C1 C2 126.4(3) y
O2 C1 C5 124.7(3) y
C1 C2 C6 121.5(3) y
C2 C6 C7 114.5(2) y
C2 C3 C4 113.9(3) y
C2 C1 C5 108.8(3) y
C3 C2 C1 108.2(3) y
C1 C5 C4 105.0(3) y
C3 C4 C5 103.9(3) y
O1 C6 C2 106.5(2) y
O1 C6 C7 111.1(3) y
O3 N O4 123.1(3) ?
C9 C10 C11 122.6(3) ?
C9 C8 C7 121.2(3) ?
C8 C7 C6 120.8(3) ?
C7 C12 C11 120.7(3) ?
C12 C7 C6 120.0(3) ?
C12 C7 C8 119.2(3) ?
O3 N C10 118.1(3) ?
O4 N C10 118.8(3) ?
C9 C10 N 118.5(3) ?
C11 C10 N 118.8(3) ?
C10 C11 C12 118.0(3) ?
C8 C9 C10 118.2(3) ?
C2 C3 H3 123.1 ?
C4 C3 H3 123.1 ?
C3 C4 H4B 111.0 ?
C5 C4 H4B 111.0 ?
C3 C4 H4A 111.0 ?
C5 C4 H4A 111.0 ?
C6 O1 H1 109.5 ?
H4B C4 H4A 109.0 ?
C1 C5 H5B 110.7 ?
C4 C5 H5B 110.7 ?
C1 C5 H5A 110.7 ?
C4 C5 H5A 110.7 ?
H5B C5 H5A 108.8 ?
O1 C6 H6 108.2 ?
C2 C6 H6 108.2 ?
C7 C6 H6 108.2 ?
C9 C8 H8 119.4 ?
C7 C8 H8 119.4 ?
C8 C9 H9 120.9 ?
C10 C9 H9 120.9 ?
C10 C11 H11 121.0 ?
C12 C11 H11 121.0 ?
C7 C12 H12 119.6 ?
C11 C12 H12 119.6 ?

loop_
_geom_bond_atom_site_label_1
_geom_bond_atom_site_label_2
_geom_bond_distance
_geom_bond_publ_flag
O2 C1 1.230(3) y
C1 C2 1.461(4) y
C2 C3 1.327(4) y
C3 C4 1.488(4) y
C4 C5 1.514(4) y
C1 C5 1.494(4) y
C2 C6 1.499(4) y
O1 C6 1.427(4) y
C6 C7 1.511(4) y
C7 C8 1.389(4) ?
C8 C9 1.374(4) ?
C9 C10 1.374(4) ?
C10 C11 1.383(4) ?
C11 C12 1.386(4) ?
C7 C12 1.385(4) ?
N C10 1.466(4) ?
O3 N 1.204(4) ?
O4 N 1.213(3) ?
C3 H3 0.9500 ?
C4 H4B 0.9900 ?
C4 H4A 0.9900 ?
C5 H5B 0.9900 ?
C5 H5A 0.9900 ?
C6 H6 1.0000 ?
C8 H8 0.9500 ?
C9 H9 0.9500 ?
C11 H11 0.9500 ?
C12 H12 0.9500 ?
O1 H1 0.8400 ?

loop_
_geom_hbond_atom_site_label_D
_geom_hbond_atom_site_label_H
_geom_hbond_atom_site_label_A
_geom_hbond_site_symmetry_A
_geom_hbond_distance_DH
_geom_hbond_distance_HA
_geom_hbond_distance_DA
_geom_hbond_angle_DHA
_geom_hbond_publ_flag
O1 H1 O2 3_657 0.84 1.93 2.763(3) 173 y
C5 H5A O1 4_555 0.99 2.40 3.347(4) 159 y

loop_
_geom_torsion_atom_site_label_1
_geom_torsion_atom_site_label_2
_geom_torsion_atom_site_label_3
_geom_torsion_atom_site_label_4
_geom_torsion
O2 C1 C2 C3 -175.8(3)
C5 C1 C2 C3 2.6(4)
O2 C1 C2 C6 4.7(5)
C5 C1 C2 C6 -176.9(3)
C1 C2 C3 C4 -0.3(4)
C6 C2 C3 C4 179.1(3)
C2 C3 C4 C5 -2.0(4)
O2 C1 C5 C4 174.8(3)
C2 C1 C5 C4 -3.7(3)
C3 C4 C5 C1 3.3(3)
C3 C2 C6 O1 -112.8(4)
C1 C2 C6 O1 66.5(3)
C3 C2 C6 C7 10.4(5)
C1 C2 C6 C7 -170.3(3)
O1 C6 C7 C12 -130.5(3)
C2 C6 C7 C12 108.8(3)
O1 C6 C7 C8 47.3(4)
C2 C6 C7 C8 -73.4(4)
C12 C7 C8 C9 -0.2(4)
C6 C7 C8 C9 -178.1(3)
C7 C8 C9 C10 0.0(4)
C8 C9 C10 C11 -0.2(4)
C8 C9 C10 N 176.7(3)
O3 N C10 C9 177.6(3)
O4 N C10 C9 -3.6(4)
O3 N C10 C11 -5.4(4)
O4 N C10 C11 173.4(3)
C9 C10 C11 C12 0.6(4)
N C10 C11 C12 -176.3(2)
C8 C7 C12 C11 0.6(4)
C6 C7 C12 C11 178.5(3)
C10 C11 C12 C7 -0.8(4)

loop_
_cod_related_entry_id
_cod_related_entry_database
_cod_related_entry_code
1 ChemSpider 4415202
